data_7720813
loop_
_publ_author_name
'Gonz&#xe1;lez, Jonay'
'Fagundes, Vinicius K.'
'Hay, Moya A.'
'Dallerba, Elena'
'Massi, Massimiliano'
'Hall, Christopher R.'
'Giansiracusa, Marcus J.'
'Boskovic, Colette'

_publ_section_title
;
 Correlating luminescence and single-molecule magnetism for two series of
 heteroleptic lanthanoid complexes.
;
_journal_issue 4
_journal_name_full 'Dalton transactions (Cambridge, England : 2003)'
_journal_page_first 1792
_journal_page_last 1805
_journal_paper_doi 10.1039/d5dt02364e
_journal_volume 55
_journal_year 2026
_chemical_formula_moiety 'C18 H18 Cl3 Ho N4'
_chemical_formula_sum 'C18 H18 Cl3 Ho N4'
_chemical_formula_weight 561.64
_chemical_name_systematic MH3-017-HoCl
_space_group_crystal_system monoclinic
_space_group_IT_number 14
_space_group_name_Hall '-P 2ybc'
_space_group_name_H-M_alt 'P 1 21/c 1'
_atom_sites_solution_hydrogens geom
_atom_sites_solution_primary dual
_audit_creation_date 2023-12-19
_audit_creation_method
;
Olex2 1.5
(compiled 2023.08.24 svn.re1ec1418 for OlexSys, GUI svn.r6817)
;
_audit_update_record
;
2025-12-04 deposited with the CCDC.	2025-12-18 downloaded from the CCDC.
;
_cell_angle_alpha 90
_cell_angle_beta 104.4010(10)
_cell_angle_gamma 90
_cell_formula_units_Z 4
_cell_length_a 8.59630(10)
_cell_length_b 16.17730(10)
_cell_length_c 14.63440(10)
_cell_measurement_reflns_used 18712
_cell_measurement_temperature 100.00(10)
_cell_measurement_theta_max 79.5270
_cell_measurement_theta_min 3.1670
_cell_volume 1971.19(3)
_computing_cell_refinement 'CrysAlisPro 1.171.42.49 (Rigaku OD, 2022)'
_computing_data_collection 'CrysAlisPro 1.171.42.49 (Rigaku OD, 2022)'
_computing_data_reduction 'CrysAlisPro 1.171.42.49 (Rigaku OD, 2022)'
_computing_molecular_graphics 'Olex2 1.5 (Dolomanov et al., 2009)'
_computing_publication_material 'Olex2 1.5 (Dolomanov et al., 2009)'
_computing_structure_refinement 'SHELXL 2018/3 (Sheldrick, 2015)'
_computing_structure_solution 'SHELXT 2018/2 (Sheldrick, 2018)'
_diffrn_ambient_environment N~2~
_diffrn_ambient_temperature 100.00(10)
_diffrn_detector 'Hybrid Pixel Array Detector'
_diffrn_detector_area_resol_mean 10.0000
_diffrn_detector_type HyPix
_diffrn_measured_fraction_theta_full 1.000
_diffrn_measured_fraction_theta_max 0.994
_diffrn_measurement_details
;
List of Runs (angles in degrees, time in seconds):

  # Type    Start    End  Width  t~exp~   \w     \q     \k     \f   Frames
#--------------------------------------------------------------------------
  1  \w     36.00  82.00   0.50    0.05    --   47.26-125.00-180.00   92
  2  \w     49.00 101.00   0.50    0.06    --  113.25 -94.00 -90.00  104
  3  \w     86.00 111.00   0.50    0.06    --  113.25-125.00  30.00   50
  4  \w     71.00 106.00   0.50    0.06    --  113.25 -94.00   0.00   70
  5  \w     80.00 106.00   0.50    0.06    --  113.25 -94.00 -60.00   52
  6  \w     71.00 106.00   0.50    0.06    --  113.25 -94.00 -30.00   70
  7  \w     44.00  70.00   0.50    0.06    --  113.25 -94.00  60.00   52
  8  \w     75.00 101.00   0.50    0.06    --  113.25 -94.00  60.00   52
  9  \w     49.00  74.00   0.50    0.06    --  113.25 -97.00 106.06   50
 10  \w     50.00 101.00   0.50    0.06    --  113.25 -94.00 150.00  102
 11  \w     80.00 106.00   0.50    0.06    --  113.25 -97.00 106.06   52
 12  \w     45.00 100.00   0.50    0.06    --  113.25 -94.00 120.00  110
 13  \w     43.00 106.00   0.50    0.06    --  113.25 -94.00  30.00  126
 14  \w     44.00  70.00   0.50    0.06    --  113.25 -94.00 -30.00   52
 15  \w     49.00 106.00   0.50    0.06    --  113.25 -94.00-120.00  114
 16  \w     45.00 102.00   0.50    0.06    --  113.25 -94.00-180.00  114
 17  \w     42.00 106.00   0.50    0.06    --  113.25 -94.00-150.00  128
 18  \w     64.00  94.00   0.50    0.06    --  113.25 -77.00 -90.00   60
 19  \w     62.00  88.00   0.50    0.06    --  113.25 -77.00-150.00   52
 20  \w     46.00  71.00   0.50    0.06    --  113.25 -61.00-180.00   50
 21  \w     42.00  71.00   0.50    0.06    --  113.25 -61.00-120.00   58
 22  \w     42.00  71.00   0.50    0.06    --  113.25 -61.00 -90.00   58
 23  \w     46.00  71.00   0.50    0.06    --  113.25 -61.00 -60.00   50
 24  \w     45.00  77.00   0.50    0.06    --  113.25 -77.00  60.00   64
 25  \w    117.00 172.00   0.50    0.06    --  113.25  15.00 -30.00  110
 26  \w    138.00 163.00   0.50    0.06    --  113.25  77.00 120.00   50
 27  \w     97.00 136.00   0.50    0.06    --  113.25  77.00 120.00   78
 28  \w    103.00 139.00   0.50    0.06    --  113.25  61.00 120.00   72
 29  \w    107.00 135.00   0.50    0.06    --  113.25  61.00  30.00   56
 30  \w    123.00 161.00   0.50    0.06    --  113.25  45.00  60.00   76
 31  \w    102.00 172.00   0.50    0.06    --  113.25  45.00  90.00  140
 32  \w    143.00 178.00   0.50    0.06    --  113.25  61.00  30.00   70
 33  \w    102.00 178.00   0.50    0.06    --  113.25  45.00   0.00  152
 34  \w    101.00 171.00   0.50    0.06    --  113.25  30.00 -90.00  140
 35  \w    104.00 139.00   0.50    0.06    --  113.25  30.00-120.00   70
 36  \w    103.00 151.00   0.50    0.06    --  113.25  30.00-180.00   96
 37  \w    122.00 178.00   0.50    0.06    --  113.25  45.00-180.00  112
 38  \w     27.00 120.00   0.50    0.05    --   47.26  77.00-120.00  186
 39  \w    -70.00 -15.00   0.50    0.05    --  -47.26  77.00  60.00  110
 40  \w    -61.00  22.00   0.50    0.05    --  -47.26  57.00-150.00  166
 41  \w    -20.00  24.00   0.50    0.05    --  -47.26  38.00 -30.00   88
 42  \w      0.00  25.00   0.50    0.05    --  -47.26  77.00  60.00   50
 43  \w    -51.00 -21.00   0.50    0.06    --  -91.75  45.00  30.00   60
 44  \w    -51.00 -24.00   0.50    0.06    --  -91.75  45.00  90.00   54
 45  \w    -51.00 -20.00   0.50    0.06    --  -91.75  45.00  60.00   62
 46  \w    -50.00 -24.00   0.50    0.06    --  -91.75  45.00-120.00   52
 47  \w   -162.00-127.00   0.50    0.06    --  -91.75 -45.00 -90.00   70
 48  \w   -104.00 -79.00   0.50    0.06    --  -91.75 -45.00 -90.00   50
 49  \w    -44.00 -16.00   0.50    0.05    --  -47.26 125.00 120.00   56
 50  \w    -83.00 -47.00   0.50    0.05    --  -47.26 125.00 120.00   72
;
_diffrn_measurement_device 'four-circle diffractometer'
_diffrn_measurement_device_type 'XtaLAB Synergy, Dualflex, HyPix'
_diffrn_measurement_method '\w scans'
_diffrn_orient_matrix_type 'CrysAlisPro convention (1999,Acta A55,543-557)'
_diffrn_orient_matrix_UB_11 -0.1475567000
_diffrn_orient_matrix_UB_12 0.0554264000
_diffrn_orient_matrix_UB_13 -0.0049936000
_diffrn_orient_matrix_UB_21 -0.0371255000
_diffrn_orient_matrix_UB_22 -0.0010240000
_diffrn_orient_matrix_UB_23 -0.1085407000
_diffrn_orient_matrix_UB_31 -0.1053329000
_diffrn_orient_matrix_UB_32 -0.0774093000
_diffrn_orient_matrix_UB_33 -0.0021669000
_diffrn_radiation_monochromator mirror
_diffrn_radiation_probe x-ray
_diffrn_radiation_type 'Cu K\a'
_diffrn_radiation_wavelength 1.54184
_diffrn_reflns_av_R_equivalents 0.0490
_diffrn_reflns_av_unetI/netI 0.0272
_diffrn_reflns_Laue_measured_fraction_full 1.000
_diffrn_reflns_Laue_measured_fraction_max 0.994
_diffrn_reflns_limit_h_max 10
_diffrn_reflns_limit_h_min -10
_diffrn_reflns_limit_k_max 18
_diffrn_reflns_limit_k_min -20
_diffrn_reflns_limit_l_max 18
_diffrn_reflns_limit_l_min -18
_diffrn_reflns_number 27371
_diffrn_reflns_point_group_measured_fraction_full 1.000
_diffrn_reflns_point_group_measured_fraction_max 0.994
_diffrn_reflns_theta_full 67.684
_diffrn_reflns_theta_max 80.019
_diffrn_reflns_theta_min 4.147
_diffrn_source 'micro-focus sealed X-ray tube'
_diffrn_source_type 'PhotonJet (Cu) X-ray Source'
_exptl_absorpt_coefficient_mu 11.311
_exptl_absorpt_correction_T_max 1.000
_exptl_absorpt_correction_T_min 0.443
_exptl_absorpt_correction_type gaussian
_exptl_absorpt_process_details
;
CrysAlisPro 1.171.42.49 (Rigaku Oxford Diffraction, 2022)
Numerical absorption correction based on gaussian integration over
a multifaceted crystal model
Empirical absorption correction using spherical harmonics,
implemented in SCALE3 ABSPACK scaling algorithm.
;
_exptl_crystal_colour 'clear whiteish colourless'
_exptl_crystal_colour_lustre clear
_exptl_crystal_colour_modifier whiteish
_exptl_crystal_colour_primary colourless
_exptl_crystal_density_diffrn 1.893
_exptl_crystal_description needle
_exptl_crystal_F_000 1088
_exptl_crystal_preparation 'Magnetic properties'
_exptl_crystal_recrystallization_method 'Re-crystallisation from solvent: Acetonitrile/Diisopropylether'
_exptl_crystal_size_max 0.217
_exptl_crystal_size_mid 0.058
_exptl_crystal_size_min 0.035
_refine_diff_density_max 0.769
_refine_diff_density_min -0.842
_refine_diff_density_rms 0.101
_refine_ls_extinction_coef 0.00092(7)
_refine_ls_extinction_expression Fc^*^=kFc[1+0.001xFc^2^\l^3^/sin(2\q)]^-1/4^
_refine_ls_extinction_method 'SHELXL-2018/3 (Sheldrick 2018)'
_refine_ls_goodness_of_fit_ref 1.100
_refine_ls_hydrogen_treatment constr
_refine_ls_matrix_type full
_refine_ls_number_parameters 236
_refine_ls_number_reflns 4278
_refine_ls_number_restraints 0
_refine_ls_restrained_S_all 1.100
_refine_ls_R_factor_all 0.0281
_refine_ls_R_factor_gt 0.0275
_refine_ls_shift/su_max 0.002
_refine_ls_shift/su_mean 0.000
_refine_ls_structure_factor_coef Fsqd
_refine_ls_weighting_details 'w=1/[\s^2^(Fo^2^)+(0.0396P)^2^+2.0591P] where P=(Fo^2^+2Fc^2^)/3'
_refine_ls_weighting_scheme calc
_refine_ls_wR_factor_gt 0.0731
_refine_ls_wR_factor_ref 0.0736
_reflns_Friedel_coverage 0.000
_reflns_number_gt 4193
_reflns_number_total 4278
_reflns_threshold_expression 'I > 2\s(I)'
_cod_data_source_file d5dt02364e2.cif
_cod_data_source_block mh3-017-hocl_auto_redabs
_cod_database_code 7720813
_shelx_shelxl_version_number 2018/3
_chemical_oxdiff_formula C18N4Cl3HoH18
_chemical_oxdiff_usercomment '100 K'
_shelx_space_group_comment
;
The symmetry employed for this shelxl refinement is uniquely defined
by the following loop, which should always be used as a source of
symmetry information in preference to the above space-group names.
They are only intended as comments.
;
_shelx_estimated_absorpt_t_max 0.693
_shelx_estimated_absorpt_t_min 0.193
_olex2_refinement_description
;
1.a Secondary CH2 refined with riding coordinates:
 C1(H1A,H1B), C7(H7A,H7B), C13(H13A,H13B)
1.b Aromatic/amide H refined with riding coordinates:
 C3(H3), C4(H4), C5(H5), C6(H6), C9(H9), C10(H10), C11(H11), C12(H12),
 C15(H15), C16(H16), C17(H17), C18(H18)
;
_ins_header
;
TITL MH3-017-HoCl_auto_REDABS in P2(1)/c 
REM P2(1)/c (#14 in standard setting)
CELL 1.54184   8.596259  16.177291  14.634369  90.0000 104.4008  90.0000
ZERR    4.00   0.000055   0.000089   0.000096   0.0000   0.0007   0.0000
LATT  1
SYMM -x, y+1/2,-z+1/2 
SFAC C H N Cl Ho
UNIT 72.00 72.00 16.00 12.00 4.00
REM  CrysAlisPro recorded range (K): Min=100.0; max=100.0; aver:100.0
TEMP -173
SIZE 0.03 0.06 0.22
TREF
HKLF 4
END
;
_olex2_submission_original_sample_id MH3-017-HoCl
_olex2_submission_special_instructions 'No special instructions were received'
_oxdiff_exptl_absorpt_empirical_details
;
Empirical correction (ABSPACK) includes:
- Absorption correction using spherical harmonics
- Frame scaling
;
_oxdiff_exptl_absorpt_empirical_full_max 2.016
_oxdiff_exptl_absorpt_empirical_full_min 0.682

loop_
_space_group_symop_operation_xyz
'x, y, z'
'-x, y+1/2, -z+1/2'
'-x, -y, -z'
'x, -y-1/2, z-1/2'

loop_
_atom_site_label
_atom_site_type_symbol
_atom_site_fract_x
_atom_site_fract_y
_atom_site_fract_z
_atom_site_U_iso_or_equiv
_atom_site_adp_type
_atom_site_occupancy
_atom_site_site_symmetry_order
_atom_site_calc_flag
_atom_site_refinement_flags_posn
_atom_site_refinement_flags_adp
_atom_site_refinement_flags_occupancy
_atom_site_disorder_assembly
_atom_site_disorder_group
Ho1 Ho 0.71911(2) 0.64857(2) 0.25665(2) 0.00855(8) Uani 1 1 d . . . . .
Cl1 Cl 1.01746(6) 0.63090(4) 0.35076(4) 0.01789(12) Uani 1 1 d . . . . .
Cl2 Cl 0.63819(6) 0.49250(3) 0.23873(4) 0.01355(12) Uani 1 1 d . . . . .
Cl3 Cl 0.81891(7) 0.65203(4) 0.10249(4) 0.01868(13) Uani 1 1 d . . . . .
N1 N 0.5118(2) 0.74077(11) 0.30391(13) 0.0090(3) Uani 1 1 d . . . . .
N2 N 0.7966(2) 0.79672(12) 0.27822(14) 0.0123(4) Uani 1 1 d . . . . .
N3 N 0.6693(2) 0.61786(12) 0.41603(13) 0.0125(4) Uani 1 1 d . . . . .
N4 N 0.4571(2) 0.66061(11) 0.13340(14) 0.0116(4) Uani 1 1 d . . . . .
C1 C 0.5939(3) 0.80790(13) 0.36710(15) 0.0111(4) Uani 1 1 d . . . . .
H1A H 0.639861 0.785173 0.430929 0.013 Uiso 1 1 calc R U . . .
H1B H 0.514651 0.850909 0.372294 0.013 Uiso 1 1 calc R U . . .
C2 C 0.7258(3) 0.84624(13) 0.33021(16) 0.0114(4) Uani 1 1 d . . . . .
C3 C 0.7759(3) 0.92703(14) 0.35246(17) 0.0160(4) Uani 1 1 d . . . . .
H3 H 0.722799 0.960629 0.388562 0.019 Uiso 1 1 calc R U . . .
C4 C 0.9043(3) 0.95815(14) 0.32140(18) 0.0184(5) Uani 1 1 d . . . . .
H4 H 0.941042 1.013078 0.336228 0.022 Uiso 1 1 calc R U . . .
C5 C 0.9778(3) 0.90719(15) 0.26812(18) 0.0174(5) Uani 1 1 d . . . . .
H5 H 1.066011 0.926679 0.245948 0.021 Uiso 1 1 calc R U . . .
C6 C 0.9206(3) 0.82786(15) 0.24795(17) 0.0163(4) Uani 1 1 d . . . . .
H6 H 0.970897 0.793562 0.211045 0.020 Uiso 1 1 calc R U . . .
C7 C 0.4177(3) 0.68946(14) 0.35484(16) 0.0121(4) Uani 1 1 d . . . . .
H7A H 0.347972 0.651031 0.310039 0.014 Uiso 1 1 calc R U . . .
H7B H 0.348010 0.725522 0.382271 0.014 Uiso 1 1 calc R U . . .
C8 C 0.5282(3) 0.64082(13) 0.43227(16) 0.0117(4) Uani 1 1 d . . . . .
C9 C 0.4831(3) 0.61935(14) 0.51371(16) 0.0146(4) Uani 1 1 d . . . . .
H9 H 0.383582 0.637762 0.523573 0.017 Uiso 1 1 calc R U . . .
C10 C 0.5855(3) 0.57051(14) 0.58075(16) 0.0177(5) Uani 1 1 d . . . . .
H10 H 0.556773 0.554465 0.636815 0.021 Uiso 1 1 calc R U . . .
C11 C 0.7302(3) 0.54569(15) 0.56422(17) 0.0190(5) Uani 1 1 d . . . . .
H11 H 0.802361 0.512029 0.608580 0.023 Uiso 1 1 calc R U . . .
C12 C 0.7679(3) 0.57088(15) 0.48170(17) 0.0165(5) Uani 1 1 d . . . . .
H12 H 0.867835 0.554222 0.470993 0.020 Uiso 1 1 calc R U . . .
C13 C 0.4005(3) 0.77840(13) 0.22085(15) 0.0114(4) Uani 1 1 d . . . . .
H13A H 0.454084 0.825909 0.198874 0.014 Uiso 1 1 calc R U . . .
H13B H 0.304762 0.799536 0.239478 0.014 Uiso 1 1 calc R U . . .
C14 C 0.3480(3) 0.71790(13) 0.14130(15) 0.0104(4) Uani 1 1 d . . . . .
C15 C 0.1990(3) 0.72416(15) 0.07754(17) 0.0159(4) Uani 1 1 d . . . . .
H15 H 0.123980 0.764884 0.085705 0.019 Uiso 1 1 calc R U . . .
C16 C 0.1614(3) 0.67011(16) 0.00186(17) 0.0179(5) Uani 1 1 d . . . . .
H16 H 0.060308 0.673375 -0.042801 0.021 Uiso 1 1 calc R U . . .
C17 C 0.2737(3) 0.61090(15) -0.00791(16) 0.0158(4) Uani 1 1 d . . . . .
H17 H 0.251372 0.573283 -0.059375 0.019 Uiso 1 1 calc R U . . .
C18 C 0.4187(3) 0.60830(14) 0.05931(16) 0.0142(4) Uani 1 1 d . . . . .
H18 H 0.495185 0.567665 0.053018 0.017 Uiso 1 1 calc R U . . .

loop_
_atom_site_aniso_label
_atom_site_aniso_U_11
_atom_site_aniso_U_22
_atom_site_aniso_U_33
_atom_site_aniso_U_23
_atom_site_aniso_U_13
_atom_site_aniso_U_12
Ho1 0.00788(11) 0.00732(11) 0.01000(11) -0.00027(5) 0.00136(7) 0.00032(5)
Cl1 0.0084(2) 0.0179(3) 0.0248(3) 0.0047(2) -0.0006(2) 0.00130(19)
Cl2 0.0148(2) 0.0078(2) 0.0173(3) -0.00100(17) 0.00264(19) -0.00108(17)
Cl3 0.0156(3) 0.0286(3) 0.0130(3) -0.00161(19) 0.0058(2) -0.0028(2)
N1 0.0083(8) 0.0081(8) 0.0097(8) 0.0004(6) 0.0003(6) -0.0015(6)
N2 0.0118(9) 0.0105(9) 0.0136(9) 0.0017(7) 0.0013(7) -0.0008(7)
N3 0.0147(9) 0.0092(9) 0.0122(9) 0.0009(7) 0.0009(7) 0.0009(7)
N4 0.0118(9) 0.0088(8) 0.0130(9) -0.0004(7) 0.0008(7) -0.0015(7)
C1 0.0143(10) 0.0074(9) 0.0107(9) -0.0026(7) 0.0012(8) 0.0000(8)
C2 0.0095(10) 0.0103(10) 0.0109(10) 0.0022(7) -0.0039(8) 0.0018(7)
C3 0.0167(11) 0.0105(10) 0.0172(11) -0.0006(8) -0.0022(9) -0.0015(8)
C4 0.0174(11) 0.0099(10) 0.0220(12) 0.0035(9) -0.0065(9) -0.0045(8)
C5 0.0117(10) 0.0155(11) 0.0228(11) 0.0074(9) 0.0001(9) -0.0048(8)
C6 0.0136(11) 0.0165(11) 0.0184(11) 0.0037(9) 0.0033(9) -0.0013(9)
C7 0.0107(9) 0.0126(10) 0.0129(10) 0.0016(8) 0.0030(8) -0.0005(8)
C8 0.0147(11) 0.0071(9) 0.0124(10) -0.0012(7) 0.0019(8) -0.0015(7)
C9 0.0222(11) 0.0093(10) 0.0140(10) -0.0023(8) 0.0078(9) -0.0025(9)
C10 0.0317(13) 0.0122(11) 0.0097(10) -0.0010(8) 0.0060(9) -0.0022(9)
C11 0.0292(13) 0.0138(11) 0.0116(10) 0.0013(8) 0.0005(9) 0.0019(9)
C12 0.0184(11) 0.0157(11) 0.0141(10) -0.0005(9) 0.0018(9) 0.0030(9)
C13 0.0108(10) 0.0103(9) 0.0119(10) -0.0009(8) 0.0005(8) 0.0016(8)
C14 0.0097(9) 0.0098(9) 0.0113(10) 0.0028(8) 0.0020(8) -0.0018(7)
C15 0.0099(10) 0.0191(11) 0.0166(11) -0.0001(9) -0.0004(8) 0.0026(8)
C16 0.0114(11) 0.0228(12) 0.0163(11) 0.0001(9) -0.0023(9) -0.0012(9)
C17 0.0187(11) 0.0170(11) 0.0105(10) -0.0018(8) 0.0014(8) -0.0042(9)
C18 0.0164(11) 0.0127(10) 0.0129(10) -0.0013(8) 0.0023(8) -0.0005(8)

loop_
_atom_type_symbol
_atom_type_description
_atom_type_scat_dispersion_real
_atom_type_scat_dispersion_imag
_atom_type_scat_source
C C 0.0181 0.0091 'International Tables Vol C Tables 4.2.6.8 and 6.1.1.4'
H H 0.0000 0.0000 'International Tables Vol C Tables 4.2.6.8 and 6.1.1.4'
N N 0.0311 0.0180 'International Tables Vol C Tables 4.2.6.8 and 6.1.1.4'
Cl Cl 0.3639 0.7018 'International Tables Vol C Tables 4.2.6.8 and 6.1.1.4'
Ho Ho -14.9734 3.7046 'International Tables Vol C Tables 4.2.6.8 and 6.1.1.4'

loop_
_exptl_crystal_face_index_h
_exptl_crystal_face_index_k
_exptl_crystal_face_index_l
_exptl_crystal_face_perp_dist
3 6 5 0.0013
-3 -7 -4 0.0255
-4 -2 7 0.0985
0 9 5 0.0039
-1 -9 -4 0.0221
2 4 -9 0.0974
-3 9 2 0.0118
2 -10 -2 0.0147

loop_
_geom_angle_atom_site_label_1
_geom_angle_atom_site_label_2
_geom_angle_atom_site_label_3
_geom_angle
_geom_angle_site_symmetry_1
_geom_angle_site_symmetry_3
_geom_angle_publ_flag
Cl1 Ho1 Cl2 98.588(18) . . ?
Cl3 Ho1 Cl1 88.127(19) . . ?
Cl3 Ho1 Cl2 94.045(17) . . ?
N1 Ho1 Cl1 125.68(4) . . ?
N1 Ho1 Cl2 113.95(4) . . ?
N1 Ho1 Cl3 128.72(4) . . ?
N2 Ho1 Cl1 80.88(4) . . ?
N2 Ho1 Cl2 178.49(5) . . ?
N2 Ho1 Cl3 87.35(5) . . ?
N2 Ho1 N1 65.45(6) . . ?
N2 Ho1 N3 100.03(6) . . ?
N2 Ho1 N4 100.37(6) . . ?
N3 Ho1 Cl1 82.01(5) . . ?
N3 Ho1 Cl2 78.49(4) . . ?
N3 Ho1 Cl3 166.54(5) . . ?
N3 Ho1 N1 64.74(6) . . ?
N4 Ho1 Cl1 166.81(5) . . ?
N4 Ho1 Cl2 80.48(4) . . ?
N4 Ho1 Cl3 78.85(5) . . ?
N4 Ho1 N1 65.67(6) . . ?
N4 Ho1 N3 110.49(6) . . ?
C1 N1 Ho1 109.93(12) . . ?
C7 N1 Ho1 108.34(12) . . ?
C7 N1 C1 109.29(16) . . ?
C13 N1 Ho1 111.80(13) . . ?
C13 N1 C1 108.72(16) . . ?
C13 N1 C7 108.73(16) . . ?
C2 N2 Ho1 119.99(14) . . ?
C2 N2 C6 117.8(2) . . ?
C6 N2 Ho1 121.77(16) . . ?
C8 N3 Ho1 118.48(15) . . ?
C8 N3 C12 117.7(2) . . ?
C12 N3 Ho1 123.30(15) . . ?
C14 N4 Ho1 120.71(15) . . ?
C14 N4 C18 117.7(2) . . ?
C18 N4 Ho1 121.55(15) . . ?
N1 C1 H1A 109.4 . . ?
N1 C1 H1B 109.4 . . ?
N1 C1 C2 111.19(17) . . ?
H1A C1 H1B 108.0 . . ?
C2 C1 H1A 109.4 . . ?
C2 C1 H1B 109.4 . . ?
N2 C2 C1 116.28(18) . . ?
N2 C2 C3 122.3(2) . . ?
C3 C2 C1 121.4(2) . . ?
C2 C3 H3 120.3 . . ?
C4 C3 C2 119.3(2) . . ?
C4 C3 H3 120.3 . . ?
C3 C4 H4 120.7 . . ?
C3 C4 C5 118.5(2) . . ?
C5 C4 H4 120.7 . . ?
C4 C5 H5 120.5 . . ?
C6 C5 C4 119.0(2) . . ?
C6 C5 H5 120.5 . . ?
N2 C6 C5 123.0(2) . . ?
N2 C6 H6 118.5 . . ?
C5 C6 H6 118.5 . . ?
N1 C7 H7A 109.6 . . ?
N1 C7 H7B 109.6 . . ?
N1 C7 C8 110.45(18) . . ?
H7A C7 H7B 108.1 . . ?
C8 C7 H7A 109.6 . . ?
C8 C7 H7B 109.6 . . ?
N3 C8 C7 116.0(2) . . ?
N3 C8 C9 122.7(2) . . ?
C9 C8 C7 121.2(2) . . ?
C8 C9 H9 120.5 . . ?
C8 C9 C10 119.0(2) . . ?
C10 C9 H9 120.5 . . ?
C9 C10 H10 120.6 . . ?
C11 C10 C9 118.7(2) . . ?
C11 C10 H10 120.6 . . ?
C10 C11 H11 120.6 . . ?
C10 C11 C12 118.8(2) . . ?
C12 C11 H11 120.6 . . ?
N3 C12 C11 123.0(2) . . ?
N3 C12 H12 118.5 . . ?
C11 C12 H12 118.5 . . ?
N1 C13 H13A 109.2 . . ?
N1 C13 H13B 109.2 . . ?
N1 C13 C14 112.16(17) . . ?
H13A C13 H13B 107.9 . . ?
C14 C13 H13A 109.2 . . ?
C14 C13 H13B 109.2 . . ?
N4 C14 C13 115.76(19) . . ?
N4 C14 C15 122.7(2) . . ?
C15 C14 C13 121.5(2) . . ?
C14 C15 H15 120.5 . . ?
C16 C15 C14 119.0(2) . . ?
C16 C15 H15 120.5 . . ?
C15 C16 H16 120.4 . . ?
C15 C16 C17 119.1(2) . . ?
C17 C16 H16 120.4 . . ?
C16 C17 H17 120.9 . . ?
C18 C17 C16 118.2(2) . . ?
C18 C17 H17 120.9 . . ?
N4 C18 C17 123.3(2) . . ?
N4 C18 H18 118.3 . . ?
C17 C18 H18 118.3 . . ?

loop_
_geom_bond_atom_site_label_1
_geom_bond_atom_site_label_2
_geom_bond_distance
_geom_bond_site_symmetry_2
_geom_bond_publ_flag
Ho1 Cl1 2.6075(5) . ?
Ho1 Cl2 2.6147(5) . ?
Ho1 Cl3 2.6061(6) . ?
Ho1 N1 2.5477(18) . ?
Ho1 N2 2.4865(19) . ?
Ho1 N3 2.5234(19) . ?
Ho1 N4 2.518(2) . ?
N1 C1 1.486(3) . ?
N1 C7 1.483(3) . ?
N1 C13 1.478(3) . ?
N2 C2 1.349(3) . ?
N2 C6 1.350(3) . ?
N3 C8 1.345(3) . ?
N3 C12 1.347(3) . ?
N4 C14 1.344(3) . ?
N4 C18 1.350(3) . ?
C1 H1A 0.9900 . ?
C1 H1B 0.9900 . ?
C1 C2 1.506(3) . ?
C2 C3 1.389(3) . ?
C3 H3 0.9500 . ?
C3 C4 1.389(4) . ?
C4 H4 0.9500 . ?
C4 C5 1.390(4) . ?
C5 H5 0.9500 . ?
C5 C6 1.380(3) . ?
C6 H6 0.9500 . ?
C7 H7A 0.9900 . ?
C7 H7B 0.9900 . ?
C7 C8 1.507(3) . ?
C8 C9 1.386(3) . ?
C9 H9 0.9500 . ?
C9 C10 1.390(3) . ?
C10 H10 0.9500 . ?
C10 C11 1.384(4) . ?
C11 H11 0.9500 . ?
C11 C12 1.387(3) . ?
C12 H12 0.9500 . ?
C13 H13A 0.9900 . ?
C13 H13B 0.9900 . ?
C13 C14 1.502(3) . ?
C14 C15 1.388(3) . ?
C15 H15 0.9500 . ?
C15 C16 1.385(3) . ?
C16 H16 0.9500 . ?
C16 C17 1.393(4) . ?
C17 H17 0.9500 . ?
C17 C18 1.383(3) . ?
C18 H18 0.9500 . ?

loop_
_geom_torsion_atom_site_label_1
_geom_torsion_atom_site_label_2
_geom_torsion_atom_site_label_3
_geom_torsion_atom_site_label_4
_geom_torsion
_geom_torsion_site_symmetry_1
_geom_torsion_site_symmetry_2
_geom_torsion_site_symmetry_3
_geom_torsion_site_symmetry_4
_geom_torsion_publ_flag
Ho1 N1 C1 C2 45.05(19) . . . . ?
Ho1 N1 C7 C8 50.62(19) . . . . ?
Ho1 N1 C13 C14 42.3(2) . . . . ?
Ho1 N2 C2 C1 -3.9(3) . . . . ?
Ho1 N2 C2 C3 173.30(16) . . . . ?
Ho1 N2 C6 C5 -172.50(18) . . . . ?
Ho1 N3 C8 C7 -4.8(2) . . . . ?
Ho1 N3 C8 C9 173.27(16) . . . . ?
Ho1 N3 C12 C11 -171.72(18) . . . . ?
Ho1 N4 C14 C13 6.5(2) . . . . ?
Ho1 N4 C14 C15 -176.81(17) . . . . ?
Ho1 N4 C18 C17 177.51(17) . . . . ?
N1 C1 C2 N2 -28.6(3) . . . . ?
N1 C1 C2 C3 154.2(2) . . . . ?
N1 C7 C8 N3 -31.7(3) . . . . ?
N1 C7 C8 C9 150.2(2) . . . . ?
N1 C13 C14 N4 -32.9(3) . . . . ?
N1 C13 C14 C15 150.3(2) . . . . ?
N2 C2 C3 C4 -0.8(3) . . . . ?
N3 C8 C9 C10 -1.5(3) . . . . ?
N4 C14 C15 C16 -0.9(4) . . . . ?
C1 N1 C7 C8 -69.1(2) . . . . ?
C1 N1 C13 C14 163.80(17) . . . . ?
C1 C2 C3 C4 176.2(2) . . . . ?
C2 N2 C6 C5 0.3(3) . . . . ?
C2 C3 C4 C5 0.5(3) . . . . ?
C3 C4 C5 C6 0.1(3) . . . . ?
C4 C5 C6 N2 -0.5(4) . . . . ?
C6 N2 C2 C1 -176.79(19) . . . . ?
C6 N2 C2 C3 0.4(3) . . . . ?
C7 N1 C1 C2 163.83(17) . . . . ?
C7 N1 C13 C14 -77.3(2) . . . . ?
C7 C8 C9 C10 176.4(2) . . . . ?
C8 N3 C12 C11 -0.1(3) . . . . ?
C8 C9 C10 C11 0.7(3) . . . . ?
C9 C10 C11 C12 0.4(4) . . . . ?
C10 C11 C12 N3 -0.7(4) . . . . ?
C12 N3 C8 C7 -176.9(2) . . . . ?
C12 N3 C8 C9 1.2(3) . . . . ?
C13 N1 C1 C2 -77.6(2) . . . . ?
C13 N1 C7 C8 172.32(17) . . . . ?
C13 C14 C15 C16 175.6(2) . . . . ?
C14 N4 C18 C17 -0.1(3) . . . . ?
C14 C15 C16 C17 0.2(4) . . . . ?
C15 C16 C17 C18 0.4(4) . . . . ?
C16 C17 C18 N4 -0.5(4) . . . . ?
C18 N4 C14 C13 -175.86(19) . . . . ?
C18 N4 C14 C15 0.9(3) . . . . ?

loop_
_exptl_oxdiff_crystal_face_indexfrac_h
_exptl_oxdiff_crystal_face_indexfrac_k
_exptl_oxdiff_crystal_face_indexfrac_l
_exptl_oxdiff_crystal_face_x
_exptl_oxdiff_crystal_face_y
_exptl_oxdiff_crystal_face_z
2.5432 5.6036 5.4764 -0.0920 -0.6946 -0.7135
-2.8659 -6.6570 -4.1037 0.0744 0.5586 0.8261
-4.4891 -2.1213 7.0335 0.5097 -0.5946 0.6218
0.1132 8.9325 4.7868 0.4545 -0.5329 -0.7138
-0.6413 -9.2304 -3.9865 -0.3971 0.4660 0.7907
1.6644 4.0363 -8.7428 0.0218 0.8830 -0.4688
-2.8833 8.9501 2.0054 0.9115 -0.1198 -0.3935
2.2699 -9.5572 -1.7242 -0.8561 0.1127 0.5045
